data_7235351
loop_
_publ_author_name
'Planells, Miquel'
'Abate, Antonio'
'Hollman, Derek J.'
'Stranks, Samuel D.'
'Bharti, Vishal'
'Gaur, Jitender'
'Mohanty, Dibyajyoti'
'Chand, Suresh'
'Snaith, Henry J.'
'Robertson, Neil'

_publ_section_title
;
 Diacetylene bridged triphenylamines as hole transport materials for solid
 state dye sensitized solar cells
;
_journal_issue 23
_journal_name_full 'Journal of Materials Chemistry A'
_journal_page_first 6949
_journal_paper_doi 10.1039/c3ta11417a
_journal_volume 1
_journal_year 2013
_chemical_compound_source Synthetic
_chemical_formula_moiety 'C40 H28 N2'
_chemical_formula_sum 'C40 H28 N2'
_chemical_formula_weight 536.64
_chemical_melting_point 519
_chemical_name_systematic 4,4'-(buta-1,3-diyne-1,4-diyl)bis(N,N-diphenylaniline)
_chemical_properties_physical photo-sensitive
_space_group_IT_number 14
_space_group_name_Hall '-P 2yn'
_space_group_name_H-M_alt 'P 1 21/n 1'
_symmetry_cell_setting monoclinic
_symmetry_Int_Tables_number 14
_symmetry_space_group_name_Hall '-P 2yn'
_symmetry_space_group_name_H-M 'P 1 21/n 1'
_atom_sites_solution_hydrogens difmap
_atom_sites_solution_primary direct
_atom_sites_solution_secondary difmap
_audit_creation_method SHELXL-97
_cell_angle_alpha 90.00
_cell_angle_beta 90.551(2)
_cell_angle_gamma 90.00
_cell_formula_units_Z 2
_cell_length_a 8.05690(10)
_cell_length_b 9.2642(2)
_cell_length_c 18.9932(4)
_cell_measurement_reflns_used 3729
_cell_measurement_temperature 120(2)
_cell_measurement_theta_max 73.5912
_cell_measurement_theta_min 4.6526
_cell_volume 1417.60(5)
_computing_cell_refinement 'CrysAlisPro (Agilent Technologies, 2011)'
_computing_data_collection 'CrysAlisPro (Agilent Technologies, 2011)'
_computing_data_reduction 'CrysAlisPro (Agilent Technologies, 2011)'
_computing_molecular_graphics 'ORTEP3 for Windows (Farrugia, 1997)'
_computing_publication_material 'SHELXTL (Sheldrick, 2008) and local programs'
_computing_structure_refinement 'SHELXTL (Sheldrick, 2008)'
_computing_structure_solution 'SHELXTL (Sheldrick, 2008)'
_diffrn_ambient_temperature 120(2)
_diffrn_detector_area_resol_mean 10.3147
_diffrn_measured_fraction_theta_full 0.973
_diffrn_measured_fraction_theta_max 0.973
_diffrn_measurement_device_type 'Agilent Technologies SuperNova'
_diffrn_measurement_method '\w scans'
_diffrn_radiation_monochromator 'mirror optics'
_diffrn_radiation_probe x-ray
_diffrn_radiation_type CuK\a
_diffrn_radiation_wavelength 1.54178
_diffrn_reflns_av_R_equivalents 0.0272
_diffrn_reflns_av_sigmaI/netI 0.0263
_diffrn_reflns_limit_h_max 9
_diffrn_reflns_limit_h_min -9
_diffrn_reflns_limit_k_max 11
_diffrn_reflns_limit_k_min -9
_diffrn_reflns_limit_l_max 23
_diffrn_reflns_limit_l_min -20
_diffrn_reflns_number 8178
_diffrn_reflns_theta_full 73.75
_diffrn_reflns_theta_max 73.75
_diffrn_reflns_theta_min 4.66
_diffrn_source microsource
_exptl_absorpt_coefficient_mu 0.559
_exptl_absorpt_correction_T_max 0.9721
_exptl_absorpt_correction_T_min 0.8124
_exptl_absorpt_correction_type gaussian
_exptl_absorpt_process_details
;
CrysAlisPro, Agilent Technologies,
Version 1.171.35.21 (release 20-01-2012 CrysAlis171 .NET)
(compiled Jan 23 2012,18:06:46)
Numerical absorption correction based on gaussian integration over
a multifaceted crystal model
;
_exptl_crystal_colour yellow
_exptl_crystal_density_diffrn 1.257
_exptl_crystal_density_method 'not measured'
_exptl_crystal_description rod
_exptl_crystal_F_000 564
_exptl_crystal_recrystallization_method 'Recrystallisation in 1-azidohexane'
_exptl_crystal_size_max 0.39
_exptl_crystal_size_mid 0.09
_exptl_crystal_size_min 0.05
_refine_diff_density_max 0.211
_refine_diff_density_min -0.152
_refine_diff_density_rms 0.034
_refine_ls_extinction_coef 0.0015(3)
_refine_ls_extinction_expression Fc^*^=kFc[1+0.001xFc^2^\l^3^/sin(2\q)]^-1/4^
_refine_ls_extinction_method SHELXL
_refine_ls_goodness_of_fit_ref 1.030
_refine_ls_hydrogen_treatment refall
_refine_ls_matrix_type full
_refine_ls_number_parameters 247
_refine_ls_number_reflns 2780
_refine_ls_number_restraints 0
_refine_ls_restrained_S_all 1.030
_refine_ls_R_factor_all 0.0427
_refine_ls_R_factor_gt 0.0360
_refine_ls_shift/su_max 0.000
_refine_ls_shift/su_mean 0.000
_refine_ls_structure_factor_coef Fsqd
_refine_ls_weighting_details 'calc w=1/[\s^2^(Fo^2^)+(0.0426P)^2^+0.3191P] where P=(Fo^2^+2Fc^2^)/3'
_refine_ls_weighting_scheme calc
_refine_ls_wR_factor_gt 0.0892
_refine_ls_wR_factor_ref 0.0941
_reflns_number_gt 2405
_reflns_number_total 2780
_reflns_threshold_expression I>2\s(I)
_cod_data_source_file c3ta11417a.cif
_cod_data_source_block nr2017
_cod_original_sg_symbol_H-M 'P 21/n'
_cod_database_code 7235351

loop_
_symmetry_equiv_pos_as_xyz
'x, y, z'
'-x+1/2, y+1/2, -z+1/2'
'-x, -y, -z'
'x-1/2, -y-1/2, z-1/2'

loop_
_atom_site_label
_atom_site_type_symbol
_atom_site_fract_x
_atom_site_fract_y
_atom_site_fract_z
_atom_site_U_iso_or_equiv
_atom_site_adp_type
_atom_site_occupancy
_atom_site_symmetry_multiplicity
_atom_site_calc_flag
N1 N 0.18654(12) 0.74950(11) 0.15155(5) 0.0251(2) Uani 1 1 d
C1 C 0.33720(13) 0.79711(12) 0.12290(6) 0.0226(3) Uani 1 1 d
C2 C 0.38469(15) 0.75422(14) 0.05542(7) 0.0269(3) Uani 1 1 d
H2 H 0.3101(19) 0.6906(17) 0.0279(8) 0.035(4) Uiso 1 1 d
C3 C 0.53217(15) 0.80075(14) 0.02667(7) 0.0282(3) Uani 1 1 d
H3 H 0.5635(19) 0.7696(17) -0.0218(8) 0.035(4) Uiso 1 1 d
C4 C 0.63819(14) 0.89278(13) 0.06444(7) 0.0249(3) Uani 1 1 d
C5 C 0.59189(15) 0.93446(14) 0.13221(7) 0.0274(3) Uani 1 1 d
H5 H 0.664(2) 0.9965(17) 0.1594(8) 0.036(4) Uiso 1 1 d
C6 C 0.44453(15) 0.88744(14) 0.16126(7) 0.0260(3) Uani 1 1 d
H6 H 0.4142(19) 0.9154(17) 0.2085(9) 0.035(4) Uiso 1 1 d
C7 C 0.79136(14) 0.94088(13) 0.03499(7) 0.0259(3) Uani 1 1 d
C8 C 0.92437(14) 0.97874(13) 0.01246(6) 0.0250(3) Uani 1 1 d
C9 C 0.08907(14) 0.84033(13) 0.19488(6) 0.0234(3) Uani 1 1 d
C10 C 0.08278(15) 0.98880(14) 0.18400(7) 0.0255(3) Uani 1 1 d
H10 H 0.1481(19) 1.0319(16) 0.1458(8) 0.030(4) Uiso 1 1 d
C11 C -0.01609(15) 1.07526(14) 0.22605(7) 0.0283(3) Uani 1 1 d
H11 H -0.0197(18) 1.1800(17) 0.2180(8) 0.033(4) Uiso 1 1 d
C12 C -0.11202(15) 1.01484(15) 0.27859(7) 0.0306(3) Uani 1 1 d
H12 H -0.182(2) 1.0775(17) 0.3077(8) 0.036(4) Uiso 1 1 d
C13 C -0.10771(15) 0.86659(15) 0.28911(7) 0.0314(3) Uani 1 1 d
H13 H -0.173(2) 0.8207(18) 0.3265(9) 0.042(4) Uiso 1 1 d
C14 C -0.00635(15) 0.77962(14) 0.24823(7) 0.0285(3) Uani 1 1 d
H14 H -0.0014(19) 0.6770(18) 0.2566(8) 0.037(4) Uiso 1 1 d
C15 C 0.11686(14) 0.61554(13) 0.12829(6) 0.0231(3) Uani 1 1 d
C16 C -0.04441(14) 0.61153(14) 0.10136(6) 0.0258(3) Uani 1 1 d
H16 H -0.1098(18) 0.7033(17) 0.0984(8) 0.032(4) Uiso 1 1 d
C17 C -0.11171(16) 0.48136(15) 0.07881(7) 0.0297(3) Uani 1 1 d
H17 H -0.227(2) 0.4795(17) 0.0592(9) 0.041(4) Uiso 1 1 d
C18 C -0.01991(17) 0.35583(15) 0.08231(7) 0.0324(3) Uani 1 1 d
H18 H -0.067(2) 0.2596(19) 0.0661(9) 0.046(4) Uiso 1 1 d
C19 C 0.14151(17) 0.36057(14) 0.10892(7) 0.0327(3) Uani 1 1 d
H19 H 0.209(2) 0.2751(19) 0.1115(8) 0.044(4) Uiso 1 1 d
C20 C 0.20991(15) 0.48954(14) 0.13227(7) 0.0284(3) Uani 1 1 d
H20 H 0.321(2) 0.4931(16) 0.1509(8) 0.033(4) Uiso 1 1 d

loop_
_atom_site_aniso_label
_atom_site_aniso_U_11
_atom_site_aniso_U_22
_atom_site_aniso_U_33
_atom_site_aniso_U_23
_atom_site_aniso_U_13
_atom_site_aniso_U_12
N1 0.0202(5) 0.0231(5) 0.0321(5) -0.0040(4) 0.0086(4) -0.0038(4)
C1 0.0167(5) 0.0211(6) 0.0302(6) 0.0014(5) 0.0048(4) 0.0000(4)
C2 0.0212(6) 0.0293(6) 0.0302(6) -0.0035(5) 0.0030(5) -0.0045(5)
C3 0.0237(6) 0.0324(7) 0.0287(6) -0.0012(5) 0.0061(5) -0.0015(5)
C4 0.0180(5) 0.0241(6) 0.0326(6) 0.0038(5) 0.0039(4) 0.0008(4)
C5 0.0209(6) 0.0273(6) 0.0340(7) -0.0022(5) 0.0011(5) -0.0037(5)
C6 0.0222(6) 0.0280(6) 0.0281(6) -0.0030(5) 0.0048(4) -0.0013(5)
C7 0.0221(6) 0.0244(6) 0.0313(6) 0.0008(5) 0.0027(5) 0.0010(5)
C8 0.0226(6) 0.0231(6) 0.0293(6) 0.0005(5) 0.0030(5) -0.0007(4)
C9 0.0174(5) 0.0258(6) 0.0272(6) -0.0036(5) 0.0037(4) -0.0016(4)
C10 0.0228(6) 0.0266(6) 0.0271(6) -0.0002(5) 0.0036(5) -0.0013(5)
C11 0.0254(6) 0.0272(7) 0.0324(7) -0.0028(5) 0.0005(5) 0.0031(5)
C12 0.0213(6) 0.0370(7) 0.0336(7) -0.0092(5) 0.0040(5) 0.0026(5)
C13 0.0250(6) 0.0376(7) 0.0318(7) -0.0039(5) 0.0100(5) -0.0065(5)
C14 0.0257(6) 0.0263(7) 0.0336(7) -0.0019(5) 0.0067(5) -0.0047(5)
C15 0.0205(5) 0.0234(6) 0.0255(6) -0.0015(5) 0.0074(4) -0.0034(4)
C16 0.0215(6) 0.0278(6) 0.0280(6) 0.0003(5) 0.0050(4) -0.0012(5)
C17 0.0263(6) 0.0351(7) 0.0277(6) -0.0030(5) 0.0048(5) -0.0082(5)
C18 0.0374(7) 0.0283(7) 0.0318(7) -0.0054(5) 0.0104(5) -0.0112(5)
C19 0.0363(7) 0.0226(6) 0.0393(7) 0.0003(5) 0.0112(5) 0.0013(5)
C20 0.0238(6) 0.0276(7) 0.0340(7) 0.0008(5) 0.0056(5) -0.0001(5)

loop_
_atom_type_symbol
_atom_type_description
_atom_type_scat_dispersion_real
_atom_type_scat_dispersion_imag
_atom_type_scat_source
C C 0.0181 0.0091 'International Tables Vol C Tables 4.2.6.8 and 6.1.1.4'
H H 0.0000 0.0000 'International Tables Vol C Tables 4.2.6.8 and 6.1.1.4'
N N 0.0311 0.0180 'International Tables Vol C Tables 4.2.6.8 and 6.1.1.4'

loop_
_geom_angle_atom_site_label_1
_geom_angle_atom_site_label_2
_geom_angle_atom_site_label_3
_geom_angle
_geom_angle_site_symmetry_3
C1 N1 C9 121.53(10) .
C1 N1 C15 119.37(10) .
C9 N1 C15 118.41(9) .
N1 C1 C2 120.68(10) .
N1 C1 C6 121.10(11) .
C2 C1 C6 118.22(11) .
C1 C2 H2 119.0(9) .
C1 C2 C3 121.16(11) .
H2 C2 C3 119.9(9) .
C2 C3 H3 120.0(9) .
C2 C3 C4 120.69(12) .
H3 C3 C4 119.3(9) .
C3 C4 C5 118.24(11) .
C3 C4 C7 120.91(12) .
C5 C4 C7 120.84(11) .
C4 C5 H5 119.4(9) .
C4 C5 C6 121.16(11) .
H5 C5 C6 119.4(9) .
C1 C6 C5 120.51(11) .
C1 C6 H6 118.8(9) .
C5 C6 H6 120.7(9) .
C4 C7 C8 177.22(13) .
C7 C8 C8 179.46(18) 3_775
N1 C9 C10 121.30(11) .
N1 C9 C14 119.58(11) .
C10 C9 C14 119.10(11) .
C9 C10 H10 119.4(9) .
C9 C10 C11 120.35(12) .
H10 C10 C11 120.3(9) .
C10 C11 H11 119.8(9) .
C10 C11 C12 120.55(12) .
H11 C11 C12 119.7(9) .
C11 C12 H12 119.5(9) .
C11 C12 C13 119.33(12) .
H12 C12 C13 121.2(9) .
C12 C13 H13 121.1(10) .
C12 C13 C14 120.47(12) .
H13 C13 C14 118.4(10) .
C9 C14 C13 120.18(12) .
C9 C14 H14 119.6(10) .
C13 C14 H14 120.2(10) .
N1 C15 C16 119.92(11) .
N1 C15 C20 120.16(10) .
C16 C15 C20 119.93(11) .
C15 C16 H16 119.1(8) .
C15 C16 C17 119.79(12) .
H16 C16 C17 121.1(8) .
C16 C17 H17 119.3(9) .
C16 C17 C18 120.65(12) .
H17 C17 C18 120.0(9) .
C17 C18 H18 121.8(10) .
C17 C18 C19 119.32(12) .
H18 C18 C19 118.9(10) .
C18 C19 H19 121.4(10) .
C18 C19 C20 120.70(12) .
H19 C19 C20 117.9(10) .
C15 C20 C19 119.61(12) .
C15 C20 H20 119.5(9) .
C19 C20 H20 120.9(9) .

loop_
_geom_bond_atom_site_label_1
_geom_bond_atom_site_label_2
_geom_bond_distance
_geom_bond_site_symmetry_2
N1 C1 1.4060(15) .
N1 C9 1.4193(15) .
N1 C15 1.4303(15) .
C1 C2 1.3987(17) .
C1 C6 1.4024(16) .
C2 H2 0.988(15) .
C2 C3 1.3814(17) .
C3 H3 1.000(15) .
C3 C4 1.3997(17) .
C4 C5 1.3981(18) .
C4 C7 1.4309(16) .
C5 H5 0.966(16) .
C5 C6 1.3843(17) .
C6 H6 0.967(16) .
C7 C8 1.2098(18) .
C8 C8 1.369(2) 3_775
C9 C10 1.3918(18) .
C9 C14 1.3961(17) .
C10 H10 0.985(16) .
C10 C11 1.3878(17) .
C11 H11 0.983(16) .
C11 C12 1.3861(19) .
C12 H12 0.981(16) .
C12 C13 1.388(2) .
C13 H13 0.986(17) .
C13 C14 1.3897(18) .
C14 H14 0.965(17) .
C15 C16 1.3923(16) .
C15 C20 1.3890(17) .
C16 H16 1.001(15) .
C16 C17 1.3882(17) .
C17 H17 0.999(17) .
C17 C18 1.379(2) .
C18 H18 1.015(18) .
C18 C19 1.391(2) .
C19 H19 0.963(17) .
C19 C20 1.3868(18) .
C20 H20 0.963(16) .

loop_
_geom_torsion_atom_site_label_1
_geom_torsion_atom_site_label_2
_geom_torsion_atom_site_label_3
_geom_torsion_atom_site_label_4
_geom_torsion
_geom_torsion_site_symmetry_4
C9 N1 C1 C2 -143.68(12) .
C9 N1 C1 C6 36.95(17) .
C15 N1 C1 C2 26.67(17) .
C15 N1 C1 C6 -152.70(11) .
N1 C1 C2 C3 179.77(11) .
C6 C1 C2 C3 -0.84(19) .
C1 C2 C3 C4 -0.2(2) .
C2 C3 C4 C5 0.89(19) .
C2 C3 C4 C7 179.78(12) .
C3 C4 C5 C6 -0.59(19) .
C7 C4 C5 C6 -179.48(11) .
C4 C5 C6 C1 -0.4(2) .
N1 C1 C6 C5 -179.48(11) .
C2 C1 C6 C5 1.13(19) .
C3 C4 C7 C8 -119(3) .
C5 C4 C7 C8 59(3) .
C4 C7 C8 C8 -13(24) 3_775
C1 N1 C9 C10 33.29(17) .
C1 N1 C9 C14 -148.59(12) .
C15 N1 C9 C10 -137.14(12) .
C15 N1 C9 C14 40.98(16) .
N1 C9 C10 C11 178.63(10) .
C14 C9 C10 C11 0.50(18) .
C9 C10 C11 C12 -1.11(18) .
C10 C11 C12 C13 0.34(19) .
C11 C12 C13 C14 1.03(19) .
C12 C13 C14 C9 -1.6(2) .
N1 C9 C14 C13 -177.30(11) .
C10 C9 C14 C13 0.86(18) .
C1 N1 C15 C16 -124.48(12) .
C1 N1 C15 C20 55.27(16) .
C9 N1 C15 C16 46.17(16) .
C9 N1 C15 C20 -134.09(12) .
N1 C15 C16 C17 179.99(11) .
C20 C15 C16 C17 0.24(18) .
C15 C16 C17 C18 -0.50(19) .
C16 C17 C18 C19 0.2(2) .
C17 C18 C19 C20 0.5(2) .
C18 C19 C20 C15 -0.7(2) .
N1 C15 C20 C19 -179.38(11) .
C16 C15 C20 C19 0.37(19) .
